data_2201363
loop_
_publ_author_name
'Sitzmann, Helmut'
'Walter, Marc D.'
'Wolmersh\"auser, Gotthelf'

_publ_section_title
;
 Tricarbonyl(methyl)(\h^5^-1,2,4-tricyclohexylcyclopentadienyl)molybdenum
;
_journal_issue 12
_journal_name_full 'Acta Crystallographica Section E'
_journal_page_first m777
_journal_page_last m778
_journal_paper_doi 10.1107/S1600536802020615
_journal_volume 58
_journal_year 2002
_chemical_formula_iupac '[Mo (C H3) (C23 H35) (C O)3]'
_chemical_formula_moiety 'C27 H38 Mo O3'
_chemical_formula_sum 'C27 H38 Mo O3'
_chemical_formula_weight 506.51
_chemical_name_systematic
;
Tricarbonyl(methyl)(\h^5^-1,2,4-tricyclohexylcyclopentadienyl)molybdenum
;
_space_group_IT_number 14
_symmetry_cell_setting monoclinic
_symmetry_space_group_name_Hall '-P 2yn'
_symmetry_space_group_name_H-M 'P 1 21/n 1'
_atom_sites_solution_hydrogens geom
_atom_sites_solution_primary direct
_atom_sites_solution_secondary difmap
_audit_creation_method SHELXL-97
_cell_angle_alpha 90.00
_cell_angle_beta 95.838(9)
_cell_angle_gamma 90.00
_cell_formula_units_Z 4
_cell_length_a 10.8664(8)
_cell_length_b 9.8320(5)
_cell_length_c 23.3279(17)
_cell_measurement_reflns_used 1480
_cell_measurement_temperature 293(2)
_cell_measurement_theta_max 25
_cell_measurement_theta_min 2
_cell_volume 2479.4(3)
_computing_cell_refinement 'CELL in IPDS'
_computing_data_collection 'EXPOSE in IPDS (Stoe & Cie, 1997)'
_computing_data_reduction 'INTEGRATE in IPDS'
_computing_molecular_graphics 'SHELXTL (Bruker, 1998)'
_computing_publication_material SHELXTL
_computing_structure_refinement 'SHELXL97 (Sheldrick, 1997)'
_computing_structure_solution 'SIR97 (Altomare et al., 1998)'
_diffrn_ambient_temperature 293(2)
_diffrn_measured_fraction_theta_full 0.932
_diffrn_measured_fraction_theta_max 0.932
_diffrn_measurement_device 'Stoe IPDS'
_diffrn_measurement_method \f
_diffrn_radiation_monochromator graphite
_diffrn_radiation_source 'fine-focus sealed tube'
_diffrn_radiation_type MoK\a
_diffrn_radiation_wavelength 0.71073
_diffrn_reflns_av_R_equivalents 0.0973
_diffrn_reflns_av_sigmaI/netI 0.1125
_diffrn_reflns_limit_h_max 13
_diffrn_reflns_limit_h_min -13
_diffrn_reflns_limit_k_max 11
_diffrn_reflns_limit_k_min -11
_diffrn_reflns_limit_l_max 28
_diffrn_reflns_limit_l_min -28
_diffrn_reflns_number 18023
_diffrn_reflns_theta_full 25.35
_diffrn_reflns_theta_max 25.35
_diffrn_reflns_theta_min 2.80
_diffrn_standards_number 0
_exptl_absorpt_coefficient_mu 0.554
_exptl_absorpt_correction_T_max 0.97850
_exptl_absorpt_correction_T_min 0.92237
_exptl_absorpt_correction_type analytical
_exptl_absorpt_process_details '(ABST in PLATON; Spek, 2000)'
_exptl_crystal_colour colourless
_exptl_crystal_density_diffrn 1.357
_exptl_crystal_density_method 'not measured'
_exptl_crystal_description 'transparent block'
_exptl_crystal_F_000 1064
_exptl_crystal_size_max 0.25
_exptl_crystal_size_mid 0.13
_exptl_crystal_size_min 0.08
_refine_diff_density_max 0.472
_refine_diff_density_min -0.280
_refine_ls_extinction_method none
_refine_ls_goodness_of_fit_ref 0.804
_refine_ls_hydrogen_treatment constr
_refine_ls_matrix_type full
_refine_ls_number_parameters 281
_refine_ls_number_reflns 4495
_refine_ls_number_restraints 0
_refine_ls_restrained_S_all 0.804
_refine_ls_R_factor_all 0.0753
_refine_ls_R_factor_gt 0.0340
_refine_ls_shift/su_max 0.001
_refine_ls_shift/su_mean 0.000
_refine_ls_structure_factor_coef Fsqd
_refine_ls_weighting_details 'w = 1/[\s^2^(Fo^2^)+(0.001P)^2^] where P = (Fo^2^+2Fc^2^)/3'
_refine_ls_weighting_scheme calc
_refine_ls_wR_factor_gt 0.0573
_refine_ls_wR_factor_ref 0.0623
_reflns_number_gt 2569
_reflns_number_total 4495
_reflns_threshold_expression I>2\s(I)
_cod_data_source_file cf6222.cif
_cod_data_source_block I
_cod_original_sg_symbol_H-M 'P 21/n'
_cod_database_code 2201363

loop_
_symmetry_equiv_pos_as_xyz
'x, y, z'
'-x+1/2, y+1/2, -z+1/2'
'-x, -y, -z'
'x-1/2, -y-1/2, z-1/2'

loop_
_atom_site_label
_atom_site_fract_x
_atom_site_fract_y
_atom_site_fract_z
_atom_site_U_iso_or_equiv
_atom_site_adp_type
_atom_site_calc_flag
_atom_site_refinement_flags
_atom_site_occupancy
_atom_site_disorder_assembly
_atom_site_disorder_group
_atom_site_type_symbol
Mo1 0.24948(3) 0.78939(4) 0.145882(14) 0.03463(9) Uani d . 1 . . Mo
O1 0.4447(3) 0.7140(4) 0.24899(13) 0.0813(10) Uani d . 1 . . O
O2 0.2347(3) 1.1055(4) 0.14270(17) 0.0772(9) Uani d . 1 . . O
O3 0.4941(3) 0.8586(4) 0.09410(13) 0.0709(10) Uani d . 1 . . O
C1 0.1616(3) 0.7094(4) 0.05652(12) 0.0280(7) Uani d . 1 . . C
C2 0.2209(3) 0.5972(4) 0.08760(13) 0.0285(8) Uani d . 1 . . C
C3 0.1556(3) 0.5740(4) 0.13597(14) 0.0335(9) Uani d . 1 . . C
H3 0.1752 0.5070 0.1635 0.040 Uiso calc R 1 . . H
C4 0.0564(3) 0.6668(4) 0.13684(14) 0.0341(10) Uani d . 1 . . C
C5 0.0634(3) 0.7522(3) 0.08776(13) 0.0324(11) Uani d . 1 . . C
H5 0.0112 0.8253 0.0778 0.039 Uiso calc R 1 . . H
C6 0.1743(4) 0.8694(5) 0.22982(17) 0.0606(13) Uani d . 1 . . C
H6A 0.2326 0.9323 0.2488 0.091 Uiso calc R 1 . . H
H6B 0.1629 0.7943 0.2550 0.091 Uiso calc R 1 . . H
H6C 0.0966 0.9145 0.2202 0.091 Uiso calc R 1 . . H
C7 0.3742(4) 0.7435(4) 0.21102(18) 0.0536(14) Uani d . 1 . . C
C8 0.2432(4) 0.9871(5) 0.1438(2) 0.0472(10) Uani d . 1 . . C
C9 0.4041(4) 0.8313(4) 0.11316(16) 0.0478(11) Uani d . 1 . . C
C11 0.1832(3) 0.7598(4) -0.00255(13) 0.0348(11) Uani d . 1 . . C
H11 0.2611 0.7204 -0.0125 0.042 Uiso calc R 1 . . H
C12 0.0802(3) 0.7078(5) -0.04579(14) 0.0460(9) Uani d . 1 . . C
H12A 0.0780 0.6093 -0.0437 0.055 Uiso calc R 1 . . H
H12B 0.0018 0.7418 -0.0353 0.055 Uiso calc R 1 . . H
C13 0.0942(4) 0.7493(4) -0.10733(15) 0.0584(15) Uani d . 1 . . C
H13A 0.1674 0.7068 -0.1199 0.070 Uiso calc R 1 . . H
H13B 0.0230 0.7181 -0.1323 0.070 Uiso calc R 1 . . H
C14 0.1051(4) 0.9030(5) -0.11199(18) 0.0549(12) Uani d . 1 . . C
H14A 0.1205 0.9272 -0.1509 0.066 Uiso calc R 1 . . H
H14B 0.0278 0.9449 -0.1040 0.066 Uiso calc R 1 . . H
C15 0.2076(4) 0.9558(5) -0.07062(17) 0.0539(12) Uani d . 1 . . C
H15A 0.2098 1.0542 -0.0731 0.065 Uiso calc R 1 . . H
H15B 0.2858 0.9211 -0.0811 0.065 Uiso calc R 1 . . H
C16 0.1919(4) 0.9144(4) -0.00900(16) 0.0497(11) Uani d . 1 . . C
H16A 0.2617 0.9478 0.0163 0.060 Uiso calc R 1 . . H
H16B 0.1175 0.9560 0.0027 0.060 Uiso calc R 1 . . H
C21 0.3202(3) 0.5079(4) 0.06751(14) 0.0318(9) Uani d . 1 . . C
H21 0.3685 0.5633 0.0430 0.038 Uiso calc R 1 . . H
C22 0.4097(3) 0.4487(5) 0.11552(16) 0.0509(11) Uani d . 1 . . C
H22A 0.3637 0.3943 0.1407 0.061 Uiso calc R 1 . . H
H22B 0.4486 0.5225 0.1382 0.061 Uiso calc R 1 . . H
C23 0.5096(3) 0.3611(5) 0.09326(18) 0.0561(13) Uani d . 1 . . C
H23A 0.5620 0.4172 0.0717 0.067 Uiso calc R 1 . . H
H23B 0.5607 0.3218 0.1256 0.067 Uiso calc R 1 . . H
C24 0.4535(4) 0.2486(4) 0.0550(2) 0.0566(14) Uani d . 1 . . C
H24A 0.5189 0.1992 0.0386 0.068 Uiso calc R 1 . . H
H24B 0.4106 0.1853 0.0779 0.068 Uiso calc R 1 . . H
C25 0.3645(4) 0.3035(5) 0.00722(18) 0.0605(12) Uani d . 1 . . C
H25A 0.3255 0.2286 -0.0147 0.073 Uiso calc R 1 . . H
H25B 0.4092 0.3577 -0.0186 0.073 Uiso calc R 1 . . H
C26 0.2646(3) 0.3916(4) 0.03119(17) 0.0495(11) Uani d . 1 . . C
H26A 0.2099 0.4279 -0.0006 0.059 Uiso calc R 1 . . H
H26B 0.2156 0.3354 0.0544 0.059 Uiso calc R 1 . . H
C41 -0.0433(3) 0.6678(4) 0.17624(15) 0.0389(10) Uani d . 1 . . C
H41 -0.0463 0.7595 0.1925 0.047 Uiso calc R 1 . . H
C42 -0.1692(3) 0.6404(5) 0.14179(16) 0.0465(11) Uani d . 1 . . C
H42A -0.1843 0.7090 0.1120 0.056 Uiso calc R 1 . . H
H42B -0.1670 0.5524 0.1231 0.056 Uiso calc R 1 . . H
C43 -0.2740(4) 0.6423(5) 0.1800(2) 0.0682(15) Uani d . 1 . . C
H43A -0.3507 0.6187 0.1573 0.082 Uiso calc R 1 . . H
H43B -0.2827 0.7334 0.1951 0.082 Uiso calc R 1 . . H
C44 -0.2510(4) 0.5439(6) 0.2294(2) 0.0763(16) Uani d . 1 . . C
H44A -0.3174 0.5509 0.2541 0.092 Uiso calc R 1 . . H
H44B -0.2506 0.4518 0.2145 0.092 Uiso calc R 1 . . H
C45 -0.1282(4) 0.5730(6) 0.26449(18) 0.0701(15) Uani d . 1 . . C
H45A -0.1134 0.5058 0.2949 0.084 Uiso calc R 1 . . H
H45B -0.1311 0.6619 0.2823 0.084 Uiso calc R 1 . . H
C46 -0.0244(3) 0.5689(5) 0.22611(15) 0.0463(11) Uani d . 1 . . C
H46A 0.0529 0.5900 0.2489 0.056 Uiso calc R 1 . . H
H46B -0.0178 0.4775 0.2111 0.056 Uiso calc R 1 . . H

loop_
_atom_site_aniso_label
_atom_site_aniso_U_11
_atom_site_aniso_U_22
_atom_site_aniso_U_33
_atom_site_aniso_U_12
_atom_site_aniso_U_13
_atom_site_aniso_U_23
Mo1 0.03622(15) 0.03567(19) 0.03131(15) -0.0015(2) 0.00017(11) -0.0044(2)
O1 0.089(2) 0.084(3) 0.0614(19) 0.001(2) -0.0402(17) 0.005(2)
O2 0.092(2) 0.042(2) 0.099(2) -0.003(2) 0.0153(18) -0.004(2)
O3 0.0519(18) 0.088(3) 0.076(2) -0.0101(16) 0.0215(16) -0.0055(18)
C1 0.0279(16) 0.026(2) 0.0290(17) 0.0001(19) -0.0009(13) -0.003(2)
C2 0.0288(18) 0.025(2) 0.032(2) -0.0005(15) 0.0019(15) -0.0037(16)
C3 0.035(2) 0.038(3) 0.0274(19) 0.0053(17) 0.0004(15) 0.0015(17)
C4 0.034(2) 0.035(3) 0.032(2) 0.0007(16) -0.0002(16) -0.0015(16)
C5 0.0328(18) 0.030(3) 0.0337(19) 0.0026(14) -0.0010(15) -0.0009(15)
C6 0.068(3) 0.066(4) 0.048(3) -0.018(2) 0.008(2) -0.019(2)
C7 0.066(3) 0.045(4) 0.049(3) -0.013(2) 0.004(2) -0.007(2)
C8 0.050(2) 0.041(3) 0.050(2) -0.005(3) 0.0057(17) -0.003(3)
C9 0.060(3) 0.045(3) 0.037(2) 0.003(2) -0.006(2) -0.0097(18)
C11 0.0363(18) 0.038(4) 0.0315(18) 0.0078(15) 0.0075(14) 0.0041(16)
C12 0.060(2) 0.036(2) 0.040(2) 0.004(2) -0.0067(16) -0.005(2)
C13 0.080(3) 0.057(5) 0.035(2) 0.005(2) -0.008(2) -0.0025(19)
C14 0.073(3) 0.044(3) 0.047(3) 0.011(2) 0.002(2) 0.014(2)
C15 0.059(3) 0.044(3) 0.057(3) -0.003(2) -0.002(2) 0.021(2)
C16 0.057(3) 0.044(3) 0.046(2) -0.008(2) -0.0058(19) 0.003(2)
C21 0.0277(18) 0.031(3) 0.038(2) -0.0001(16) 0.0061(15) 0.0040(17)
C22 0.044(2) 0.062(3) 0.044(2) 0.016(2) -0.0063(18) 0.002(2)
C23 0.043(2) 0.064(4) 0.062(3) 0.024(2) 0.005(2) 0.004(2)
C24 0.048(2) 0.035(4) 0.089(3) 0.0141(18) 0.020(2) 0.006(2)
C25 0.052(2) 0.053(3) 0.075(3) 0.011(2) 0.003(2) -0.023(3)
C26 0.044(2) 0.042(3) 0.061(3) 0.009(2) -0.0007(19) -0.014(2)
C41 0.035(2) 0.044(3) 0.038(2) 0.0016(16) 0.0043(16) -0.0018(17)
C42 0.042(2) 0.055(3) 0.041(2) 0.000(2) 0.0034(18) 0.005(2)
C43 0.040(2) 0.082(4) 0.085(4) 0.002(2) 0.015(2) -0.002(3)
C44 0.065(3) 0.090(5) 0.080(4) -0.012(3) 0.035(3) 0.006(3)
C45 0.066(3) 0.097(5) 0.049(3) -0.001(3) 0.016(2) 0.011(3)
C46 0.045(2) 0.057(3) 0.038(2) -0.002(2) 0.0124(17) 0.008(2)

loop_
_atom_type_symbol
_atom_type_description
_atom_type_scat_dispersion_real
_atom_type_scat_dispersion_imag
_atom_type_scat_source
C C 0.0033 0.0016 'International Tables Vol C Tables 4.2.6.8 and 6.1.1.4'
H H 0.0000 0.0000 'International Tables Vol C Tables 4.2.6.8 and 6.1.1.4'
O O 0.0106 0.0060 'International Tables Vol C Tables 4.2.6.8 and 6.1.1.4'
Mo Mo -1.6832 0.6857 'International Tables Vol C Tables 4.2.6.8 and 6.1.1.4'

loop_
_geom_angle_atom_site_label_1
_geom_angle_atom_site_label_2
_geom_angle_atom_site_label_3
_geom_angle
C8 Mo1 C9 79.00(18)
C8 Mo1 C7 105.43(19)
C9 Mo1 C7 78.46(16)
C8 Mo1 C6 70.73(18)
C9 Mo1 C6 130.04(15)
C7 Mo1 C6 72.77(16)
C8 Mo1 C2 142.50(16)
C9 Mo1 C2 90.68(13)
C7 Mo1 C2 107.63(15)
C6 Mo1 C2 136.53(13)
C8 Mo1 C1 107.66(17)
C9 Mo1 C1 90.68(13)
C7 Mo1 C1 142.36(15)
C6 Mo1 C1 135.67(12)
C2 Mo1 C1 35.83(12)
C8 Mo1 C5 96.60(16)
C9 Mo1 C5 122.05(13)
C7 Mo1 C5 152.81(14)
C6 Mo1 C5 100.54(13)
C2 Mo1 C5 58.71(11)
C1 Mo1 C5 35.20(10)
C8 Mo1 C3 152.06(16)
C9 Mo1 C3 122.14(14)
C7 Mo1 C3 97.27(15)
C6 Mo1 C3 101.58(14)
C2 Mo1 C3 35.08(11)
C1 Mo1 C3 58.40(13)
C5 Mo1 C3 57.53(12)
C8 Mo1 C4 117.99(16)
C9 Mo1 C4 147.64(13)
C7 Mo1 C4 118.33(15)
C6 Mo1 C4 82.31(13)
C2 Mo1 C4 58.69(11)
C1 Mo1 C4 58.75(11)
C5 Mo1 C4 34.92(11)
C3 Mo1 C4 34.52(11)
C5 C1 C2 106.9(3)
C5 C1 C11 124.7(3)
C2 C1 C11 127.7(3)
C5 C1 Mo1 72.67(18)
C2 C1 Mo1 71.77(17)
C11 C1 Mo1 128.2(2)
C3 C2 C1 106.9(3)
C3 C2 C21 126.2(3)
C1 C2 C21 126.2(3)
C3 C2 Mo1 73.3(2)
C1 C2 Mo1 72.4(2)
C21 C2 Mo1 126.8(2)
C4 C3 C2 110.7(3)
C4 C3 Mo1 75.0(2)
C2 C3 Mo1 71.6(2)
C4 C3 H3 124.6
C2 C3 H3 124.6
Mo1 C3 H3 120.3
C3 C4 C5 105.3(3)
C3 C4 C41 128.0(3)
C5 C4 C41 126.3(3)
C3 C4 Mo1 70.4(2)
C5 C4 Mo1 70.05(18)
C41 C4 Mo1 128.6(2)
C1 C5 C4 110.0(3)
C1 C5 Mo1 72.13(17)
C4 C5 Mo1 75.03(18)
C1 C5 H5 125.0
C4 C5 H5 125.0
Mo1 C5 H5 119.5
Mo1 C6 H6A 109.5
Mo1 C6 H6B 109.5
H6A C6 H6B 109.5
Mo1 C6 H6C 109.5
H6A C6 H6C 109.5
H6B C6 H6C 109.5
O1 C7 Mo1 178.2(4)
O2 C8 Mo1 177.5(4)
O3 C9 Mo1 178.7(4)
C1 C11 C16 115.7(3)
C1 C11 C12 109.0(3)
C16 C11 C12 108.5(3)
C1 C11 H11 107.8
C16 C11 H11 107.8
C12 C11 H11 107.8
C13 C12 C11 113.7(3)
C13 C12 H12A 108.8
C11 C12 H12A 108.8
C13 C12 H12B 108.8
C11 C12 H12B 108.8
H12A C12 H12B 107.7
C14 C13 C12 110.6(3)
C14 C13 H13A 109.5
C12 C13 H13A 109.5
C14 C13 H13B 109.5
C12 C13 H13B 109.5
H13A C13 H13B 108.1
C15 C14 C13 111.0(3)
C15 C14 H14A 109.4
C13 C14 H14A 109.4
C15 C14 H14B 109.4
C13 C14 H14B 109.4
H14A C14 H14B 108.0
C14 C15 C16 111.8(3)
C14 C15 H15A 109.3
C16 C15 H15A 109.3
C14 C15 H15B 109.3
C16 C15 H15B 109.3
H15A C15 H15B 107.9
C11 C16 C15 111.9(3)
C11 C16 H16A 109.2
C15 C16 H16A 109.2
C11 C16 H16B 109.2
C15 C16 H16B 109.2
H16A C16 H16B 107.9
C2 C21 C22 114.8(3)
C2 C21 C26 111.0(3)
C22 C21 C26 108.2(3)
C2 C21 H21 107.5
C22 C21 H21 107.5
C26 C21 H21 107.5
C21 C22 C23 113.0(3)
C21 C22 H22A 109.0
C23 C22 H22A 109.0
C21 C22 H22B 109.0
C23 C22 H22B 109.0
H22A C22 H22B 107.8
C24 C23 C22 111.0(3)
C24 C23 H23A 109.4
C22 C23 H23A 109.4
C24 C23 H23B 109.4
C22 C23 H23B 109.4
H23A C23 H23B 108.0
C25 C24 C23 111.5(4)
C25 C24 H24A 109.3
C23 C24 H24A 109.3
C25 C24 H24B 109.3
C23 C24 H24B 109.3
H24A C24 H24B 108.0
C24 C25 C26 111.0(3)
C24 C25 H25A 109.4
C26 C25 H25A 109.4
C24 C25 H25B 109.4
C26 C25 H25B 109.4
H25A C25 H25B 108.0
C21 C26 C25 111.9(3)
C21 C26 H26A 109.2
C25 C26 H26A 109.2
C21 C26 H26B 109.2
C25 C26 H26B 109.2
H26A C26 H26B 107.9
C4 C41 C46 114.8(3)
C4 C41 C42 109.9(3)
C46 C41 C42 109.5(3)
C4 C41 H41 107.5
C46 C41 H41 107.5
C42 C41 H41 107.5
C43 C42 C41 111.8(3)
C43 C42 H42A 109.3
C41 C42 H42A 109.3
C43 C42 H42B 109.3
C41 C42 H42B 109.3
H42A C42 H42B 107.9
C42 C43 C44 111.5(4)
C42 C43 H43A 109.3
C44 C43 H43A 109.3
C42 C43 H43B 109.3
C44 C43 H43B 109.3
H43A C43 H43B 108.0
C45 C44 C43 111.1(4)
C45 C44 H44A 109.4
C43 C44 H44A 109.4
C45 C44 H44B 109.4
C43 C44 H44B 109.4
H44A C44 H44B 108.0
C44 C45 C46 110.1(4)
C44 C45 H45A 109.6
C46 C45 H45A 109.6
C44 C45 H45B 109.6
C46 C45 H45B 109.6
H45A C45 H45B 108.2
C41 C46 C45 112.8(3)
C41 C46 H46A 109.0
C45 C46 H46A 109.0
C41 C46 H46B 109.0
C45 C46 H46B 109.0
H46A C46 H46B 107.8

loop_
_geom_bond_atom_site_label_1
_geom_bond_atom_site_label_2
_geom_bond_site_symmetry_2
_geom_bond_distance
_geom_bond_publ_flag
Mo1 C8 . 1.946(5) ?
Mo1 C9 . 1.958(5) ?
Mo1 C7 . 1.982(4) ?
Mo1 C6 . 2.333(4) ?
Mo1 C2 . 2.330(3) ?
Mo1 C1 . 2.339(3) ?
Mo1 C5 . 2.346(3) ?
Mo1 C3 . 2.351(4) ?
Mo1 C4 . 2.411(3) ?
O1 C7 . 1.148(4) ?
O2 C8 . 1.168(4) ?
O3 C9 . 1.147(4) ?
C1 C5 . 1.416(4) ?
C1 C2 . 1.436(5) ?
C1 C11 . 1.505(4) ?
C2 C3 . 1.411(4) ?
C2 C21 . 1.502(4) ?
C3 C4 . 1.414(5) ?
C3 H3 . 0.930 ?
C4 C5 . 1.428(4) ?
C4 C41 . 1.490(5) ?
C5 H5 . 0.930 ?
C6 H6A . 0.960 ?
C6 H6B . 0.960 ?
C6 H6C . 0.960 ?
C11 C16 . 1.531(5) ?
C11 C12 . 1.517(5) ?
C11 H11 . 0.980 ?
C12 C13 . 1.515(5) ?
C12 H12A . 0.970 ?
C12 H12B . 0.970 ?
C13 C14 . 1.521(6) ?
C13 H13A . 0.970 ?
C13 H13B . 0.970 ?
C14 C15 . 1.490(5) ?
C14 H14A . 0.970 ?
C14 H14B . 0.970 ?
C15 C16 . 1.520(5) ?
C15 H15A . 0.970 ?
C15 H15B . 0.970 ?
C16 H16A . 0.970 ?
C16 H16B . 0.970 ?
C21 C22 . 1.523(4) ?
C21 C26 . 1.512(5) ?
C21 H21 . 0.980 ?
C22 C23 . 1.518(5) ?
C22 H22A . 0.970 ?
C22 H22B . 0.970 ?
C23 C24 . 1.510(6) ?
C23 H23A . 0.970 ?
C23 H23B . 0.970 ?
C24 C25 . 1.500(6) ?
C24 H24A . 0.970 ?
C24 H24B . 0.970 ?
C25 C26 . 1.538(5) ?
C25 H25A . 0.970 ?
C25 H25B . 0.970 ?
C26 H26A . 0.970 ?
C26 H26B . 0.970 ?
C41 C46 . 1.514(5) ?
C41 C42 . 1.538(5) ?
C41 H41 . 0.980 ?
C42 C43 . 1.516(5) ?
C42 H42A . 0.970 ?
C42 H42B . 0.970 ?
C43 C44 . 1.506(6) ?
C43 H43A . 0.970 ?
C43 H43B . 0.970 ?
C44 C45 . 1.520(6) ?
C44 H44A . 0.970 ?
C44 H44B . 0.970 ?
C45 C46 . 1.511(5) ?
C45 H45A . 0.970 ?
C45 H45B . 0.970 ?
C46 H46A . 0.970 ?
C46 H46B . 0.970 ?
